data_4066353
loop_
_publ_author_name
'Urtel, Heiko'
'Meier, Claudia'
'Rominger, Frank'
'Hofmann, Peter'

_publ_section_title
;
 Neutralcis-Alkyl Olefin Rhodium(I) Complexes: Models of Intermediates in
 Late Transition Metal Olefin Polymerization with Surprising
 Structure&#x2020;
;
_journal_issue 21
_journal_name_full Organometallics
_journal_page_first 5496
_journal_paper_doi 10.1021/om100413m
_journal_volume 29
_journal_year 2010
_chemical_formula_sum 'C24 H53 P2 Rh'
_chemical_formula_weight 506.51
_chemical_name_common 'in manuscript 2a'
_chemical_name_systematic
; 
 ? 
;
_space_group_IT_number 14
_symmetry_cell_setting monoclinic
_symmetry_space_group_name_Hall '-P 2ybc'
_symmetry_space_group_name_H-M 'P 1 21/c 1'
_atom_sites_solution_hydrogens geom
_atom_sites_solution_primary direct
_atom_sites_solution_secondary difmap
_audit_creation_method SHELXL-97
_cell_angle_alpha 90.00
_cell_angle_beta 101.08
_cell_angle_gamma 90.00
_cell_formula_units_Z 4
_cell_length_a 11.21570(10)
_cell_length_b 11.71530(10)
_cell_length_c 21.15460(10)
_cell_measurement_reflns_used 8192
_cell_measurement_temperature 200(2)
_cell_volume 2727.80(4)
_computing_cell_refinement 'Bruker SMART'
_computing_data_collection 'Bruker SMART'
_computing_data_reduction 'Bruker SHELXTL'
_computing_molecular_graphics 'Bruker SHELXTL'
_computing_publication_material 'Bruker SHELXTL'
_computing_structure_refinement 'SHELXL-97 (Sheldrick, 2008)'
_computing_structure_solution 'SHELXS-97 (Sheldrick, 2008)'
_diffrn_ambient_temperature 200(2)
_diffrn_measured_fraction_theta_full 0.999
_diffrn_measured_fraction_theta_max 0.999
_diffrn_measurement_device_type 'CCD area detector'
_diffrn_measurement_method 'omega scans'
_diffrn_radiation_monochromator graphite
_diffrn_radiation_source 'normal-focus sealed tube'
_diffrn_radiation_type MoK\a
_diffrn_radiation_wavelength 0.71073
_diffrn_reflns_av_R_equivalents 0.0351
_diffrn_reflns_av_sigmaI/netI 0.0289
_diffrn_reflns_limit_h_max 16
_diffrn_reflns_limit_h_min -16
_diffrn_reflns_limit_k_max 16
_diffrn_reflns_limit_k_min -16
_diffrn_reflns_limit_l_max 30
_diffrn_reflns_limit_l_min -30
_diffrn_reflns_number 33922
_diffrn_reflns_theta_full 30.49
_diffrn_reflns_theta_max 30.49
_diffrn_reflns_theta_min 1.85
_exptl_absorpt_coefficient_mu 0.751
_exptl_absorpt_correction_T_max 0.956250
_exptl_absorpt_correction_T_min 0.838236
_exptl_absorpt_correction_type multi-scan
_exptl_absorpt_process_details
;
Sheldrick, G. M. (2008). <i>SADABS</i>. University of G\"ottingen, Germany.
;
_exptl_crystal_colour red
_exptl_crystal_density_diffrn 1.233
_exptl_crystal_density_method 'not measured'
_exptl_crystal_description polyhedron
_exptl_crystal_F_000 1088
_exptl_crystal_size_max .50
_exptl_crystal_size_mid .32
_exptl_crystal_size_min .07
_refine_diff_density_max 0.827
_refine_diff_density_min -0.370
_refine_diff_density_rms 0.063
_refine_ls_extinction_method none
_refine_ls_goodness_of_fit_ref 1.046
_refine_ls_hydrogen_treatment mixed
_refine_ls_matrix_type full
_refine_ls_number_parameters 285
_refine_ls_number_reflns 8305
_refine_ls_number_restraints 30
_refine_ls_restrained_S_all 1.060
_refine_ls_R_factor_all 0.0410
_refine_ls_R_factor_gt 0.0267
_refine_ls_shift/su_max 0.001
_refine_ls_shift/su_mean 0.000
_refine_ls_structure_factor_coef Fsqd
_refine_ls_weighting_details 'calc w=1/[\s^2^(Fo^2^)+(0.0278P)^2^+0.9062P] where P=(Fo^2^+2Fc^2^)/3'
_refine_ls_weighting_scheme calc
_refine_ls_wR_factor_gt 0.0587
_refine_ls_wR_factor_ref 0.0642
_reflns_number_gt 6749
_reflns_number_total 8305
_reflns_threshold_expression >2sigma(I)
_cod_data_source_file om100413m_si_001.cif
_cod_data_source_block hu14
_cod_depositor_comments
;
The following automatic conversions were performed:

'_symmetry_cell_setting' value 'Monoclinic' changed to 'monoclinic'
according to /home/saulius/struct/CIF-dictionaries/cif_core.dic
dictionary named 'cif_core.dic' version 2.4.1 from 2010-06-29.

Automatic conversion script
Id: cif_fix_values 1715 2011-07-08 13:25:40Z adriana 
;
_cod_original_cell_volume 2727.78(4)
_cod_original_sg_symbol_H-M P2(1)/c
_cod_database_code 4066353

loop_
_symmetry_equiv_pos_as_xyz
'x, y, z'
'-x, y+1/2, -z+1/2'
'-x, -y, -z'
'x, -y-1/2, z-1/2'

loop_
_atom_site_label
_atom_site_type_symbol
_atom_site_fract_x
_atom_site_fract_y
_atom_site_fract_z
_atom_site_U_iso_or_equiv
_atom_site_adp_type
_atom_site_occupancy
_atom_site_symmetry_multiplicity
_atom_site_calc_flag
_atom_site_refinement_flags
_atom_site_disorder_assembly
_atom_site_disorder_group
Rh1 Rh -0.267289(11) -0.638279(11) -0.162974(6) 0.02185(4) Uani 1 1 d . . .
P1 P -0.32558(4) -0.74015(4) -0.076540(19) 0.02335(8) Uani 1 1 d . A .
P2 P -0.16575(4) -0.81532(4) -0.15648(2) 0.02444(9) Uani 1 1 d . . .
C1 C -0.35493(19) -0.64461(19) -0.26131(9) 0.0370(4) Uani 1 1 d . . .
H1A H -0.3617(18) -0.7246(19) -0.2762(10) 0.041(6) Uiso 1 1 d . . .
H1B H -0.430(2) -0.601(2) -0.2660(12) 0.060(7) Uiso 1 1 d . . .
C2 C -0.2445(2) -0.58921(19) -0.25840(9) 0.0379(4) Uani 1 1 d . . .
H2A H -0.178(2) -0.626(2) -0.2719(12) 0.051(7) Uiso 1 1 d . . .
H2B H -0.2398(19) -0.510(2) -0.2614(10) 0.043(6) Uiso 1 1 d . . .
C5 C -0.35025(15) -0.47742(15) -0.15498(9) 0.0300(3) Uani 1 1 d . . .
H5A H -0.3943 -0.4557 -0.1985 0.036 Uiso 1 1 calc R . .
H5B H -0.4120 -0.4879 -0.1277 0.036 Uiso 1 1 calc R . .
C6 C -0.26977(17) -0.37554(15) -0.12757(9) 0.0316(4) Uani 1 1 d . . .
C7 C -0.2100(3) -0.3945(2) -0.05770(11) 0.0630(7) Uani 1 1 d . . .
H7A H -0.1589 -0.4629 -0.0543 0.094 Uiso 1 1 calc R . .
H7B H -0.2728 -0.4046 -0.0317 0.094 Uiso 1 1 calc R . .
H7C H -0.1598 -0.3282 -0.0419 0.094 Uiso 1 1 calc R . .
C8 C -0.16849(19) -0.35329(18) -0.16517(12) 0.0455(5) Uani 1 1 d . . .
H8A H -0.1173 -0.2904 -0.1450 0.068 Uiso 1 1 calc R . .
H8B H -0.2043 -0.3330 -0.2097 0.068 Uiso 1 1 calc R . .
H8C H -0.1189 -0.4222 -0.1649 0.068 Uiso 1 1 calc R . .
C9 C -0.3480(2) -0.26686(18) -0.13153(12) 0.0488(5) Uani 1 1 d . . .
H9A H -0.4148 -0.2792 -0.1085 0.073 Uiso 1 1 calc R . .
H9B H -0.3812 -0.2492 -0.1768 0.073 Uiso 1 1 calc R . .
H9C H -0.2977 -0.2030 -0.1119 0.073 Uiso 1 1 calc R . .
C10 C -0.23405(16) -0.86873(15) -0.08831(8) 0.0297(3) Uani 1 1 d . . .
H10A H -0.1715 -0.8860 -0.0497 0.036 Uiso 1 1 calc R . .
H10B H -0.2857 -0.9368 -0.1005 0.036 Uiso 1 1 calc R . .
C11 C -0.49275(16) -0.78316(17) -0.09762(9) 0.0344(4) Uani 1 1 d D . .
C12 C -0.5342(3) -0.7800(5) -0.17215(18) 0.0393(11) Uani 0.519(7) 1 d PD A 1
H12A H -0.4854 -0.8340 -0.1919 0.047 Uiso 0.519(7) 1 calc PR A 1
H12B H -0.5231 -0.7028 -0.1879 0.047 Uiso 0.519(7) 1 calc PR A 1
H12C H -0.6201 -0.8013 -0.1836 0.047 Uiso 0.519(7) 1 calc PR A 1
C13 C -0.5144(5) -0.9128(5) -0.0812(3) 0.081(3) Uani 0.519(7) 1 d PD A 1
H13A H -0.4584 -0.9614 -0.0994 0.098 Uiso 0.519(7) 1 calc PR A 1
H13B H -0.5984 -0.9342 -0.0997 0.098 Uiso 0.519(7) 1 calc PR A 1
H13C H -0.4999 -0.9228 -0.0344 0.098 Uiso 0.519(7) 1 calc PR A 1
C14 C -0.5721(4) -0.7082(7) -0.0689(3) 0.079(3) Uani 0.519(7) 1 d PD A 1
H14A H -0.5450 -0.7070 -0.0220 0.095 Uiso 0.519(7) 1 calc PR A 1
H14B H -0.6557 -0.7365 -0.0795 0.095 Uiso 0.519(7) 1 calc PR A 1
H14C H -0.5686 -0.6307 -0.0860 0.095 Uiso 0.519(7) 1 calc PR A 1
C12B C -0.5194(5) -0.8341(5) -0.1622(3) 0.0422(13) Uiso 0.481(7) 1 d PD A 2
H12D H -0.4867 -0.7850 -0.1923 0.051 Uiso 0.481(7) 1 calc PR A 2
H12E H -0.6075 -0.8414 -0.1763 0.051 Uiso 0.481(7) 1 calc PR A 2
H12F H -0.4817 -0.9097 -0.1610 0.051 Uiso 0.481(7) 1 calc PR A 2
C13B C -0.5384(4) -0.8596(4) -0.0495(2) 0.0408(11) Uiso 0.481(7) 1 d PD A 2
H13D H -0.5221 -0.8233 -0.0069 0.049 Uiso 0.481(7) 1 calc PR A 2
H13E H -0.4964 -0.9333 -0.0472 0.049 Uiso 0.481(7) 1 calc PR A 2
H13F H -0.6260 -0.8716 -0.0632 0.049 Uiso 0.481(7) 1 calc PR A 2
C14B C -0.5668(4) -0.6672(4) -0.1010(3) 0.0381(11) Uiso 0.481(7) 1 d PD A 2
H14D H -0.5511 -0.6306 -0.0586 0.046 Uiso 0.481(7) 1 calc PR A 2
H14E H -0.6538 -0.6832 -0.1140 0.046 Uiso 0.481(7) 1 calc PR A 2
H14F H -0.5411 -0.6162 -0.1326 0.046 Uiso 0.481(7) 1 calc PR A 2
C15 C -0.28673(17) -0.71958(16) 0.01487(8) 0.0325(4) Uani 1 1 d . . .
C16 C -0.15274(18) -0.6843(2) 0.03238(9) 0.0446(5) Uani 1 1 d . A .
H16A H -0.1391 -0.6171 0.0072 0.067 Uiso 1 1 calc R . .
H16B H -0.1015 -0.7473 0.0228 0.067 Uiso 1 1 calc R . .
H16C H -0.1320 -0.6661 0.0784 0.067 Uiso 1 1 calc R . .
C17 C -0.3604(2) -0.6207(2) 0.03586(10) 0.0486(5) Uani 1 1 d . A .
H17A H -0.3220 -0.5954 0.0791 0.073 Uiso 1 1 calc R . .
H17B H -0.4434 -0.6466 0.0363 0.073 Uiso 1 1 calc R . .
H17C H -0.3630 -0.5571 0.0055 0.073 Uiso 1 1 calc R . .
C18 C -0.3031(3) -0.8273(2) 0.05364(10) 0.0571(6) Uani 1 1 d . A .
H18A H -0.2615 -0.8916 0.0376 0.086 Uiso 1 1 calc R . .
H18B H -0.3898 -0.8447 0.0488 0.086 Uiso 1 1 calc R . .
H18C H -0.2683 -0.8144 0.0992 0.086 Uiso 1 1 calc R . .
C21 C -0.18031(18) -0.94022(16) -0.21488(9) 0.0355(4) Uani 1 1 d . . .
C22 C -0.3141(2) -0.97816(19) -0.23054(11) 0.0475(5) Uani 1 1 d . . .
H22A H -0.3242 -1.0376 -0.2637 0.071 Uiso 1 1 calc R . .
H22B H -0.3656 -0.9126 -0.2463 0.071 Uiso 1 1 calc R . .
H22C H -0.3377 -1.0084 -0.1915 0.071 Uiso 1 1 calc R . .
C23 C -0.1489(2) -0.9032(2) -0.27953(10) 0.0466(5) Uani 1 1 d . . .
H23A H -0.0621 -0.8854 -0.2734 0.070 Uiso 1 1 calc R . .
H23B H -0.1963 -0.8352 -0.2955 0.070 Uiso 1 1 calc R . .
H23C H -0.1684 -0.9652 -0.3109 0.070 Uiso 1 1 calc R . .
C24 C -0.1041(2) -1.04350(18) -0.18741(12) 0.0527(6) Uani 1 1 d . . .
H24A H -0.1220 -1.0630 -0.1452 0.079 Uiso 1 1 calc R . .
H24B H -0.0176 -1.0251 -0.1828 0.079 Uiso 1 1 calc R . .
H24C H -0.1239 -1.1086 -0.2167 0.079 Uiso 1 1 calc R . .
C25 C 0.00305(15) -0.79206(17) -0.12324(9) 0.0332(4) Uani 1 1 d . . .
C26 C 0.01493(18) -0.66800(18) -0.09864(10) 0.0405(4) Uani 1 1 d . . .
H26A H -0.0306 -0.6589 -0.0638 0.061 Uiso 1 1 calc R . .
H26B H -0.0179 -0.6160 -0.1340 0.061 Uiso 1 1 calc R . .
H26C H 0.1008 -0.6502 -0.0825 0.061 Uiso 1 1 calc R . .
C27 C 0.0609(2) -0.8730(2) -0.06874(11) 0.0499(5) Uani 1 1 d . . .
H27A H 0.0487 -0.9522 -0.0834 0.075 Uiso 1 1 calc R . .
H27B H 0.0228 -0.8612 -0.0313 0.075 Uiso 1 1 calc R . .
H27C H 0.1481 -0.8571 -0.0568 0.075 Uiso 1 1 calc R . .
C28 C 0.07584(18) -0.7975(2) -0.17781(11) 0.0489(5) Uani 1 1 d . . .
H28A H 0.1580 -0.7681 -0.1622 0.073 Uiso 1 1 calc R . .
H28B H 0.0353 -0.7510 -0.2142 0.073 Uiso 1 1 calc R . .
H28C H 0.0805 -0.8768 -0.1918 0.073 Uiso 1 1 calc R . .

loop_
_atom_site_aniso_label
_atom_site_aniso_U_11
_atom_site_aniso_U_22
_atom_site_aniso_U_33
_atom_site_aniso_U_23
_atom_site_aniso_U_13
_atom_site_aniso_U_12
Rh1 0.02092(6) 0.02556(6) 0.01929(6) 0.00081(5) 0.00442(4) -0.00192(5)
P1 0.02244(19) 0.0274(2) 0.02147(18) 0.00227(15) 0.00731(15) -0.00027(15)
P2 0.0246(2) 0.0269(2) 0.02312(19) -0.00091(16) 0.00785(15) 0.00043(16)
C1 0.0430(11) 0.0420(11) 0.0230(8) 0.0005(8) -0.0011(7) -0.0004(9)
C2 0.0524(12) 0.0396(11) 0.0231(8) 0.0054(8) 0.0108(8) -0.0020(9)
C5 0.0262(8) 0.0300(9) 0.0340(9) 0.0027(7) 0.0067(7) 0.0006(7)
C6 0.0354(9) 0.0291(9) 0.0310(9) 0.0014(7) 0.0081(7) -0.0013(7)
C7 0.094(2) 0.0468(13) 0.0398(12) 0.0014(10) -0.0084(12) -0.0167(13)
C8 0.0396(11) 0.0380(11) 0.0624(14) -0.0042(10) 0.0187(10) -0.0088(9)
C9 0.0501(12) 0.0329(10) 0.0680(15) -0.0023(10) 0.0232(11) 0.0038(9)
C10 0.0347(9) 0.0279(8) 0.0288(8) 0.0037(7) 0.0117(7) 0.0024(7)
C11 0.0252(8) 0.0437(10) 0.0362(9) 0.0037(8) 0.0104(7) -0.0075(7)
C12 0.0215(17) 0.063(3) 0.0323(19) -0.0010(19) 0.0012(13) -0.0087(18)
C13 0.069(4) 0.077(4) 0.089(5) 0.036(4) -0.007(3) -0.045(3)
C14 0.024(2) 0.140(6) 0.074(4) -0.053(5) 0.013(2) -0.001(3)
C15 0.0372(9) 0.0403(10) 0.0217(8) 0.0028(7) 0.0102(7) 0.0022(8)
C16 0.0386(11) 0.0669(14) 0.0265(9) -0.0037(9) 0.0021(8) 0.0036(10)
C17 0.0497(12) 0.0611(14) 0.0361(10) -0.0146(10) 0.0114(9) 0.0070(10)
C18 0.0896(19) 0.0544(13) 0.0303(10) 0.0117(10) 0.0188(11) -0.0027(13)
C21 0.0417(10) 0.0322(9) 0.0360(10) -0.0084(7) 0.0158(8) -0.0016(8)
C22 0.0513(12) 0.0447(12) 0.0481(12) -0.0187(10) 0.0139(10) -0.0146(10)
C23 0.0559(13) 0.0546(13) 0.0332(10) -0.0113(9) 0.0184(9) -0.0027(11)
C24 0.0683(15) 0.0348(11) 0.0590(14) -0.0083(10) 0.0223(12) 0.0094(10)
C25 0.0243(8) 0.0438(10) 0.0315(9) 0.0008(8) 0.0056(7) 0.0027(7)
C26 0.0315(9) 0.0500(12) 0.0387(10) -0.0050(9) 0.0035(8) -0.0092(8)
C27 0.0388(11) 0.0583(14) 0.0487(12) 0.0073(10) -0.0010(9) 0.0130(10)
C28 0.0300(10) 0.0711(16) 0.0493(12) -0.0073(11) 0.0173(9) -0.0048(10)

loop_
_atom_type_symbol
_atom_type_description
_atom_type_scat_dispersion_real
_atom_type_scat_dispersion_imag
_atom_type_scat_source
C C 0.0033 0.0016 'International Tables Vol C Tables 4.2.6.8 and 6.1.1.4'
H H 0.0000 0.0000 'International Tables Vol C Tables 4.2.6.8 and 6.1.1.4'
P P 0.1023 0.0942 'International Tables Vol C Tables 4.2.6.8 and 6.1.1.4'
Rh Rh -1.1178 0.9187 'International Tables Vol C Tables 4.2.6.8 and 6.1.1.4'

loop_
_geom_angle_atom_site_label_1
_geom_angle_atom_site_label_2
_geom_angle_atom_site_label_3
_geom_angle
C5 Rh1 C1 88.95(8)
C5 Rh1 C2 88.31(8)
C1 Rh1 C2 37.81(8)
C5 Rh1 P2 172.15(5)
C1 Rh1 P2 98.85(6)
C2 Rh1 P2 98.40(6)
C5 Rh1 P1 101.23(5)
C1 Rh1 P1 126.27(6)
C2 Rh1 P1 162.03(6)
P2 Rh1 P1 73.426(14)
C10 P1 C11 107.24(8)
C10 P1 C15 102.25(8)
C11 P1 C15 106.96(8)
C10 P1 Rh1 93.61(5)
C11 P1 Rh1 110.83(6)
C15 P1 Rh1 132.13(6)
C10 P2 C21 104.32(8)
C10 P2 C25 106.78(8)
C21 P2 C25 107.72(8)
C10 P2 Rh1 94.28(5)
C21 P2 Rh1 131.21(7)
C25 P2 Rh1 109.26(6)
C2 C1 Rh1 72.51(11)
C1 C2 Rh1 69.68(11)
C6 C5 Rh1 118.92(11)
C7 C6 C8 107.37(19)
C7 C6 C9 108.31(18)
C8 C6 C9 107.65(16)
C7 C6 C5 111.73(16)
C8 C6 C5 112.11(15)
C9 C6 C5 109.51(16)
P2 C10 P1 98.65(8)
C14 C11 C12B 126.8(3)
C14 C11 C13B 76.4(4)
C12B C11 C13B 110.5(3)
C14 C11 C12 108.6(3)
C12B C11 C12 25.7(2)
C13B C11 C12 128.4(3)
C14 C11 C13 110.7(4)
C12B C11 C13 78.6(3)
C13B C11 C13 37.1(3)
C12 C11 C13 102.5(3)
C14 C11 C14B 31.8(3)
C12B C11 C14B 107.1(3)
C13B C11 C14B 107.2(3)
C12 C11 C14B 83.2(3)
C13 C11 C14B 136.8(3)
C14 C11 P1 113.1(2)
C12B C11 P1 109.9(2)
C13B C11 P1 116.2(2)
C12 C11 P1 108.60(16)
C13 C11 P1 112.7(2)
C14B C11 P1 105.4(2)
C16 C15 C18 107.71(18)
C16 C15 C17 106.49(17)
C18 C15 C17 109.82(17)
C16 C15 P1 107.46(12)
C18 C15 P1 114.14(14)
C17 C15 P1 110.86(13)
C24 C21 C23 110.76(17)
C24 C21 C22 107.68(18)
C23 C21 C22 105.68(17)
C24 C21 P2 112.94(14)
C23 C21 P2 110.77(14)
C22 C21 P2 108.69(12)
C27 C25 C28 109.24(17)
C27 C25 C26 109.37(17)
C28 C25 C26 105.57(17)
C27 C25 P2 115.74(14)
C28 C25 P2 110.47(13)
C26 C25 P2 105.93(12)

loop_
_geom_bond_atom_site_label_1
_geom_bond_atom_site_label_2
_geom_bond_distance
Rh1 C5 2.1227(17)
Rh1 C1 2.1244(18)
Rh1 C2 2.1607(18)
Rh1 P2 2.3574(4)
Rh1 P1 2.3779(4)
P1 C10 1.8663(17)
P1 C11 1.9096(18)
P1 C15 1.9140(17)
P2 C10 1.8661(17)
P2 C21 1.9017(18)
P2 C25 1.9082(18)
C1 C2 1.389(3)
C5 C6 1.541(2)
C6 C7 1.517(3)
C6 C8 1.529(3)
C6 C9 1.539(3)
C11 C14 1.463(5)
C11 C12B 1.467(5)
C11 C13B 1.517(5)
C11 C12 1.556(4)
C11 C13 1.587(5)
C11 C14B 1.587(5)
C15 C16 1.534(3)
C15 C18 1.535(3)
C15 C17 1.537(3)
C21 C24 1.530(3)
C21 C23 1.539(3)
C21 C22 1.539(3)
C25 C27 1.537(3)
C25 C28 1.538(3)
C25 C26 1.541(3)
